data_4517317
loop_
_publ_author_name
'Xue, Yingying'
'Zhang, Jian-Wei'
'Li, Yongpeng'
'Li, Haipeng'
'Wang, Ying'
'Li, Shuni'
'Jiang, Yucheng'
'Hu, Mancheng'
'Zhai, Quanguo'

_publ_section_title
;
 The mimic of ferroalloy to develop a bifunctional Fe-organic framework
 platform for enhanced gas sorption and efficient oxygen evolution
 electrocatalysis.
;
_journal_name_full 'ACS applied materials &amp; interfaces'
_journal_paper_doi 10.1021/acsami.9b17492
_journal_year 2019
_chemical_formula_sum 'C42 H22 Cl0 Fe3 N0 O16'
_chemical_formula_weight 950.15
_space_group_IT_number 167
_space_group_name_Hall '-R 3 2"c'
_space_group_name_H-M_alt 'R -3 c :H'
_symmetry_cell_setting trigonal
_symmetry_space_group_name_H-M 'R -3 c :H'
_atom_sites_solution_hydrogens geom
_atom_sites_solution_primary direct
_atom_sites_solution_secondary difmap
_audit_creation_method SHELXL-97
_cell_angle_alpha 90.00
_cell_angle_beta 90.00
_cell_angle_gamma 120.00
_cell_formula_units_Z 18
_cell_length_a 27.4500(4)
_cell_length_b 27.4500(4)
_cell_length_c 73.194(2)
_cell_measurement_reflns_used 5400
_cell_measurement_temperature 296(2)
_cell_measurement_theta_max 25.5
_cell_measurement_theta_min 2.2
_cell_volume 47762.9(16)
_computing_structure_refinement 'SHELXL-97 (Sheldrick, 1997)'
_computing_structure_solution 'SHELXS-97 (Sheldrick, 1990)'
_diffrn_ambient_temperature 296(2)
_diffrn_measured_fraction_theta_full 0.959
_diffrn_measured_fraction_theta_max 0.959
_diffrn_measurement_device_type 'CCD area detector'
_diffrn_measurement_method 'phi and omega scans'
_diffrn_radiation_monochromator graphite
_diffrn_radiation_source 'fine-focus sealed tube'
_diffrn_radiation_type CuK\a
_diffrn_radiation_wavelength 1.54178
_diffrn_reflns_av_R_equivalents 0.0651
_diffrn_reflns_av_sigmaI/netI 0.0575
_diffrn_reflns_limit_h_max 30
_diffrn_reflns_limit_h_min -25
_diffrn_reflns_limit_k_max 31
_diffrn_reflns_limit_k_min -28
_diffrn_reflns_limit_l_max 83
_diffrn_reflns_limit_l_min -83
_diffrn_reflns_number 37144
_diffrn_reflns_theta_full 64.81
_diffrn_reflns_theta_max 64.81
_diffrn_reflns_theta_min 3.05
_exptl_absorpt_coefficient_mu 3.492
_exptl_absorpt_correction_T_max 0.7526
_exptl_absorpt_correction_T_min 0.6198
_exptl_absorpt_correction_type multi-scan
_exptl_absorpt_process_details sadabs
_exptl_crystal_colour orange
_exptl_crystal_density_diffrn 0.595
_exptl_crystal_density_method 'not measured'
_exptl_crystal_description block
_exptl_crystal_F_000 8640
_exptl_crystal_size_max 0.26
_exptl_crystal_size_mid 0.25
_exptl_crystal_size_min 0.24
_platon_squeeze_details
;
;
_refine_diff_density_max 0.707
_refine_diff_density_min -1.804
_refine_diff_density_rms 0.068
_refine_ls_extinction_method none
_refine_ls_goodness_of_fit_ref 1.020
_refine_ls_hydrogen_treatment mixed
_refine_ls_matrix_type full
_refine_ls_number_parameters 277
_refine_ls_number_reflns 8631
_refine_ls_number_restraints 0
_refine_ls_restrained_S_all 1.020
_refine_ls_R_factor_all 0.0689
_refine_ls_R_factor_gt 0.0597
_refine_ls_shift/su_max 0.001
_refine_ls_shift/su_mean 0.000
_refine_ls_structure_factor_coef Fsqd
_refine_ls_weighting_details 'calc w=1/[\s^2^(Fo^2^)+(0.1158P)^2^+0.0000P] where P=(Fo^2^+2Fc^2^)/3'
_refine_ls_weighting_scheme calc
_refine_ls_wR_factor_gt 0.1638
_refine_ls_wR_factor_ref 0.1683
_reflns_number_gt 6843
_reflns_number_total 8631
_reflns_threshold_expression >2sigma(I)
_cod_data_source_file am9b17492_si_002.cif
_cod_data_source_block SNNU-5-Fe
_cod_depositor_comments
;
The following automatic conversions were performed:

data item '_symmetry_cell_setting' value 'Trigonal' was changed to
'trigonal' in accordance with the
/home/data/users/saulius/crontab/automatic-downloads/rss-feeds/ACS/lib/dictionaries/cif_core.dic
dictionary named 'cif_core.dic' version 2.4.2 last updated on
2011-04-26.

Automatic conversion script
Id: cif_fix_values 7556 2019-12-06 15:28:31Z antanas 
;
_cod_original_cell_volume 47762.8(18)
_cod_original_sg_symbol_H-M R-3c
_cod_database_code 4517317

loop_
_symmetry_equiv_pos_as_xyz
'x, y, z'
'-y, x-y, z'
'-x+y, -x, z'
'y, x, -z+1/2'
'x-y, -y, -z+1/2'
'-x, -x+y, -z+1/2'
'x+2/3, y+1/3, z+1/3'
'-y+2/3, x-y+1/3, z+1/3'
'-x+y+2/3, -x+1/3, z+1/3'
'y+2/3, x+1/3, -z+5/6'
'x-y+2/3, -y+1/3, -z+5/6'
'-x+2/3, -x+y+1/3, -z+5/6'
'x+1/3, y+2/3, z+2/3'
'-y+1/3, x-y+2/3, z+2/3'
'-x+y+1/3, -x+2/3, z+2/3'
'y+1/3, x+2/3, -z+7/6'
'x-y+1/3, -y+2/3, -z+7/6'
'-x+1/3, -x+y+2/3, -z+7/6'
'-x, -y, -z'
'y, -x+y, -z'
'x-y, x, -z'
'-y, -x, z-1/2'
'-x+y, y, z-1/2'
'x, x-y, z-1/2'
'-x+2/3, -y+1/3, -z+1/3'
'y+2/3, -x+y+1/3, -z+1/3'
'x-y+2/3, x+1/3, -z+1/3'
'-y+2/3, -x+1/3, z-1/6'
'-x+y+2/3, y+1/3, z-1/6'
'x+2/3, x-y+1/3, z-1/6'
'-x+1/3, -y+2/3, -z+2/3'
'y+1/3, -x+y+2/3, -z+2/3'
'x-y+1/3, x+2/3, -z+2/3'
'-y+1/3, -x+2/3, z+1/6'
'-x+y+1/3, y+2/3, z+1/6'
'x+1/3, x-y+2/3, z+1/6'

loop_
_atom_site_label
_atom_site_type_symbol
_atom_site_fract_x
_atom_site_fract_y
_atom_site_fract_z
_atom_site_U_iso_or_equiv
_atom_site_adp_type
_atom_site_occupancy
_atom_site_symmetry_multiplicity
_atom_site_calc_flag
_atom_site_refinement_flags
Fe1 Fe 0.0000 0.32317(2) 0.2500 0.02282(18) Uani 1 2 d S
Fe2 Fe 0.055766(16) 0.454380(16) 0.236424(5) 0.02055(15) Uani 1 1 d .
C1 C -0.19608(15) 0.62063(14) 0.23050(5) 0.0486(8) Uani 1 1 d .
H1A H -0.1909 0.6567 0.2295 0.058 Uiso 1 1 calc R
C2 C -0.05166(14) 0.60056(15) 0.14369(4) 0.0480(8) Uani 1 1 d .
H2A H -0.0772 0.5978 0.1348 0.058 Uiso 1 1 calc R
C3 C -0.15703(16) 0.60849(16) 0.22335(5) 0.0527(9) Uani 1 1 d .
H3A H -0.1260 0.6365 0.2172 0.063 Uiso 1 1 calc R
C4 C -0.12063(14) 0.54372(13) 0.21712(4) 0.0415(8) Uani 1 1 d .
C5 C -0.05512(14) 0.55638(15) 0.19243(4) 0.0451(8) Uani 1 1 d .
C6 C -0.21016(14) 0.51392(15) 0.23394(4) 0.0453(8) Uani 1 1 d .
H6A H -0.2150 0.4781 0.2352 0.054 Uiso 1 1 calc R
C7 C -0.03341(14) 0.57931(15) 0.17421(4) 0.0440(8) Uani 1 1 d .
C8 C -0.07049(16) 0.57714(16) 0.16058(5) 0.0549(10) Uani 1 1 d .
H8A H -0.1088 0.5593 0.1631 0.066 Uiso 1 1 calc R
C9 C 0.00468(13) 0.62810(13) 0.13992(4) 0.0370(7) Uani 1 1 d .
C10 C -0.16275(14) 0.55536(14) 0.22513(4) 0.0419(8) Uani 1 1 d .
C11 C 0.04273(14) 0.62998(14) 0.15309(4) 0.0424(8) Uani 1 1 d .
H11A H 0.0810 0.6477 0.1505 0.051 Uiso 1 1 calc R
C12 C 0.02272(14) 0.60528(14) 0.16984(4) 0.0430(8) Uani 1 1 d .
H12A H 0.0480 0.6062 0.1785 0.052 Uiso 1 1 calc R
C13 C -0.09671(15) 0.56598(15) 0.20022(4) 0.0495(9) Uani 1 1 d .
H13A H -0.1084 0.5877 0.1939 0.059 Uiso 1 1 calc R
C14 C -0.03712(13) 0.52492(13) 0.20220(4) 0.0357(7) Uani 1 1 d .
H14A H -0.0094 0.5186 0.1974 0.043 Uiso 1 1 calc R
C15 C 0.02451(12) 0.65467(12) 0.12151(4) 0.0308(6) Uani 1 1 d .
C16 C -0.24993(14) 0.52502(14) 0.24081(4) 0.0439(8) Uani 1 1 d .
H16A H -0.2816 0.4966 0.2466 0.053 Uiso 1 1 calc R
C17 C -0.10293(13) 0.51078(13) 0.22641(4) 0.0373(7) Uani 1 1 d .
H17A H -0.1193 0.4941 0.2375 0.045 Uiso 1 1 calc R
C18 C -0.24334(13) 0.57830(13) 0.23919(4) 0.0370(7) Uani 1 1 d .
C19 C -0.06036(12) 0.50319(12) 0.21889(4) 0.0323(7) Uani 1 1 d .
C20 C -0.28686(12) 0.58976(13) 0.24659(4) 0.0322(7) Uani 1 1 d .
C21 C -0.04058(11) 0.47016(11) 0.22970(3) 0.0268(6) Uani 1 1 d .
O1 O 0.0000 0.39256(11) 0.2500 0.0441(7) Uani 1 2 d S
O2 O 0.0000 0.24786(11) 0.2500 0.0479(8) Uani 1 2 d S
O3 O 0.11557(9) 0.52277(9) 0.22212(3) 0.0412(5) Uani 1 1 d .
O4 O -0.06286(8) 0.45014(8) 0.24500(2) 0.0334(5) Uani 1 1 d .
O5 O -0.00055(8) 0.46524(8) 0.22268(2) 0.0311(4) Uani 1 1 d .
O6 O -0.27644(9) 0.64019(9) 0.24708(3) 0.0408(5) Uani 1 1 d .
O7 O -0.33286(8) 0.54734(8) 0.25157(2) 0.0333(5) Uani 1 1 d .
O8 O -0.01262(9) 0.64763(10) 0.11035(3) 0.0386(5) Uani 1 1 d .
O9 O 0.07725(8) 0.68345(8) 0.11855(2) 0.0339(5) Uani 1 1 d .

loop_
_atom_site_aniso_label
_atom_site_aniso_U_11
_atom_site_aniso_U_22
_atom_site_aniso_U_33
_atom_site_aniso_U_23
_atom_site_aniso_U_13
_atom_site_aniso_U_12
Fe1 0.0202(3) 0.0235(3) 0.0238(3) 0.00015(11) 0.0003(2) 0.01008(16)
Fe2 0.0188(2) 0.0215(2) 0.0212(2) 0.00070(15) 0.00153(15) 0.00997(19)
C1 0.047(2) 0.042(2) 0.064(2) 0.0139(16) 0.0089(17) 0.0283(18)
C2 0.0378(19) 0.060(2) 0.0475(18) 0.0122(16) 0.0047(15) 0.0259(18)
C3 0.049(2) 0.057(2) 0.063(2) 0.0191(18) 0.0161(17) 0.0348(19)
C4 0.0449(19) 0.0448(19) 0.0453(17) 0.0142(14) 0.0096(14) 0.0303(17)
C5 0.046(2) 0.056(2) 0.0407(17) 0.0135(15) 0.0080(14) 0.0310(18)
C6 0.050(2) 0.047(2) 0.0541(19) 0.0113(16) 0.0125(16) 0.0348(17)
C7 0.043(2) 0.053(2) 0.0437(17) 0.0123(15) 0.0087(15) 0.0293(18)
C8 0.050(2) 0.067(3) 0.0506(19) 0.0185(17) 0.0079(16) 0.031(2)
C9 0.0388(18) 0.0390(18) 0.0363(15) 0.0057(13) 0.0051(13) 0.0220(15)
C10 0.0446(19) 0.044(2) 0.0445(16) 0.0159(14) 0.0119(14) 0.0282(17)
C11 0.0371(18) 0.052(2) 0.0428(17) 0.0117(15) 0.0052(14) 0.0253(17)
C12 0.042(2) 0.052(2) 0.0387(16) 0.0114(15) 0.0039(14) 0.0266(17)
C13 0.049(2) 0.060(2) 0.0536(19) 0.0196(17) 0.0136(16) 0.0377(19)
C14 0.0344(17) 0.0440(18) 0.0354(15) 0.0049(13) 0.0056(12) 0.0246(15)
C15 0.0329(17) 0.0327(17) 0.0295(14) 0.0044(12) 0.0045(13) 0.0183(14)
C16 0.0393(19) 0.045(2) 0.0522(18) 0.0136(15) 0.0102(14) 0.0243(16)
C17 0.0406(18) 0.0460(19) 0.0336(15) 0.0104(13) 0.0082(13) 0.0278(16)
C18 0.0365(18) 0.0424(19) 0.0405(16) 0.0041(14) 0.0056(13) 0.0259(16)
C19 0.0320(16) 0.0372(17) 0.0305(14) 0.0039(12) 0.0037(12) 0.0195(14)
C20 0.0283(17) 0.0374(18) 0.0352(15) 0.0025(13) -0.0008(12) 0.0196(15)
C21 0.0269(15) 0.0307(16) 0.0256(13) 0.0020(11) 0.0003(11) 0.0166(13)
O1 0.0451(19) 0.0433(14) 0.0445(16) 0.0001(7) 0.0001(14) 0.0225(9)
O2 0.046(2) 0.0451(14) 0.0533(18) 0.0006(7) 0.0011(15) 0.0228(10)
O3 0.0390(12) 0.0389(12) 0.0415(11) 0.0061(9) 0.0085(9) 0.0163(10)
O4 0.0343(11) 0.0368(12) 0.0330(10) 0.0072(8) 0.0079(8) 0.0207(10)
O5 0.0315(11) 0.0357(12) 0.0309(9) 0.0026(8) 0.0038(8) 0.0203(10)
O6 0.0338(12) 0.0370(13) 0.0546(12) -0.0018(10) 0.0016(9) 0.0199(10)
O7 0.0304(12) 0.0355(12) 0.0376(10) 0.0004(8) 0.0014(9) 0.0191(10)
O8 0.0380(12) 0.0512(14) 0.0308(10) 0.0059(9) 0.0032(9) 0.0254(11)
O9 0.0346(12) 0.0345(12) 0.0331(10) 0.0066(8) 0.0035(8) 0.0177(10)

loop_
_atom_type_symbol
_atom_type_description
_atom_type_scat_dispersion_real
_atom_type_scat_dispersion_imag
_atom_type_scat_source
C C 0.0181 0.0091 'International Tables Vol C Tables 4.2.6.8 and 6.1.1.4'
H H 0.0000 0.0000 'International Tables Vol C Tables 4.2.6.8 and 6.1.1.4'
N N 0.0311 0.0180 'International Tables Vol C Tables 4.2.6.8 and 6.1.1.4'
O O 0.0492 0.0322 'International Tables Vol C Tables 4.2.6.8 and 6.1.1.4'
Fe Fe -1.1336 3.1974 'International Tables Vol C Tables 4.2.6.8 and 6.1.1.4'
Cl Cl 0.3639 0.7018 'International Tables Vol C Tables 4.2.6.8 and 6.1.1.4'

loop_
_geom_angle_atom_site_label_1
_geom_angle_atom_site_label_2
_geom_angle_atom_site_label_3
_geom_angle
_geom_angle_site_symmetry_1
_geom_angle_site_symmetry_3
O1 Fe1 O6 93.98(6) . 3_455
O1 Fe1 O6 93.98(6) . 5_665
O6 Fe1 O6 172.04(13) 3_455 5_665
O1 Fe1 O8 94.49(7) . 27
O6 Fe1 O8 87.95(9) 3_455 27
O6 Fe1 O8 91.43(9) 5_665 27
O1 Fe1 O8 94.49(7) . 35_445
O6 Fe1 O8 91.43(9) 3_455 35_445
O6 Fe1 O8 87.95(9) 5_665 35_445
O8 Fe1 O8 171.02(13) 27 35_445
O1 Fe1 O2 180.000(1) . .
O6 Fe1 O2 86.02(6) 3_455 .
O6 Fe1 O2 86.02(6) 5_665 .
O8 Fe1 O2 85.51(7) 27 .
O8 Fe1 O2 85.51(7) 35_445 .
O1 Fe2 O5 93.37(7) . .
O1 Fe2 O7 94.29(7) . 5_665
O5 Fe2 O7 172.32(8) . 5_665
O1 Fe2 O9 98.07(9) . 27
O5 Fe2 O9 88.76(8) . 27
O7 Fe2 O9 90.69(8) 5_665 27
O1 Fe2 O4 94.15(8) . 6
O5 Fe2 O4 89.64(8) . 6
O7 Fe2 O4 89.28(8) 5_665 6
O9 Fe2 O4 167.75(8) 27 6
O1 Fe2 O3 178.39(10) . .
O5 Fe2 O3 86.05(8) . .
O7 Fe2 O3 86.27(8) 5_665 .
O9 Fe2 O3 83.43(8) 27 .
O4 Fe2 O3 84.35(8) 6 .
C3 C1 C18 119.1(3) . .
C9 C2 C8 119.9(3) . .
C1 C3 C10 121.6(3) . .
C17 C4 C13 118.5(3) . .
C17 C4 C10 120.8(3) . .
C13 C4 C10 120.7(3) . .
C14 C5 C13 118.7(3) . .
C14 C5 C7 122.7(3) . .
C13 C5 C7 118.6(3) . .
C16 C6 C10 121.0(3) . .
C12 C7 C8 117.2(3) . .
C12 C7 C5 123.0(3) . .
C8 C7 C5 119.8(3) . .
C2 C8 C7 121.7(3) . .
C2 C9 C11 119.8(3) . .
C2 C9 C15 119.0(3) . .
C11 C9 C15 121.1(3) . .
C3 C10 C6 118.1(3) . .
C3 C10 C4 120.1(3) . .
C6 C10 C4 121.7(3) . .
C12 C11 C9 119.2(3) . .
C11 C12 C7 122.1(3) . .
C4 C13 C5 121.7(3) . .
C19 C14 C5 119.8(3) . .
O8 C15 O9 125.0(2) . .
O8 C15 C9 116.4(3) . .
O9 C15 C9 118.6(3) . .
C6 C16 C18 120.4(3) . .
C4 C17 C19 119.4(3) . .
C16 C18 C1 119.8(3) . .
C16 C18 C20 119.9(3) . .
C1 C18 C20 120.3(3) . .
C14 C19 C17 121.9(3) . .
C14 C19 C21 120.3(3) . .
C17 C19 C21 117.8(2) . .
O7 C20 O6 124.9(3) . .
O7 C20 C18 116.6(3) . .
O6 C20 C18 118.5(3) . .
O4 C21 O5 124.4(2) . .
O4 C21 C19 119.3(2) . .
O5 C21 C19 116.3(2) . .
Fe1 O1 Fe2 119.34(8) . .
Fe1 O1 Fe2 119.34(8) . 6
Fe2 O1 Fe2 121.31(16) . 6
C21 O4 Fe2 134.40(17) . 6
C21 O5 Fe2 125.87(16) . .
C20 O6 Fe1 134.6(2) . 2_565
C20 O7 Fe2 128.59(19) . 5_565
C15 O8 Fe1 131.22(18) . 26_455
C15 O9 Fe2 130.96(17) . 26_455

loop_
_geom_bond_atom_site_label_1
_geom_bond_atom_site_label_2
_geom_bond_distance
_geom_bond_site_symmetry_2
Fe1 O1 1.905(3) .
Fe1 O6 1.998(2) 3_455
Fe1 O6 1.998(2) 5_665
Fe1 O8 1.989(2) 27
Fe1 O8 1.989(2) 35_445
Fe1 O2 2.067(3) .
Fe2 O1 1.9006(16) .
Fe2 O5 1.9877(19) .
Fe2 O7 1.9866(19) 5_665
Fe2 O9 2.0312(18) 27
Fe2 O4 2.0401(18) 6
Fe2 O3 2.057(2) .
C1 C3 1.375(5) .
C1 C18 1.389(4) .
C2 C9 1.368(4) .
C2 C8 1.370(5) .
C3 C10 1.393(5) .
C4 C17 1.398(4) .
C4 C13 1.390(4) .
C4 C10 1.467(4) .
C5 C14 1.388(4) .
C5 C13 1.414(5) .
C5 C7 1.468(4) .
C6 C16 1.368(4) .
C6 C10 1.387(5) .
C7 C12 1.373(4) .
C7 C8 1.405(5) .
C9 C11 1.403(4) .
C9 C15 1.499(4) .
C11 C12 1.375(4) .
C14 C19 1.369(4) .
C15 O8 1.244(3) .
C15 O9 1.274(3) .
C16 C18 1.386(4) .
C17 C19 1.399(4) .
C18 C20 1.482(4) .
C19 C21 1.495(4) .
C20 O7 1.270(3) .
C20 O6 1.266(4) .
C21 O4 1.262(3) .
C21 O5 1.280(3) .
O1 Fe2 1.9006(15) 6
O4 Fe2 2.0401(18) 6
O6 Fe1 1.998(2) 2_565
O7 Fe2 1.9866(19) 5_565
O8 Fe1 1.989(2) 26_455
O9 Fe2 2.0313(18) 26_455

loop_
_platon_squeeze_void_nr
_platon_squeeze_void_average_x
_platon_squeeze_void_average_y
_platon_squeeze_void_average_z
_platon_squeeze_void_volume
_platon_squeeze_void_count_electrons
1 -0.016 -0.018 -0.001 34447.3 8105.2
